data_2234897
loop_
_publ_author_name
'Liu, Jia-Qin'
'Jiang, Zhen-J\"u'
'Xu, Zhi-Hong'
'Zhang, Yan'

_publ_section_title
;
 Poly[chlorido[\m~4~-2,2'-(2-methyl-1<i>H</i>-benzimidazol-3-ium-1,3-diyl)diacetato]zinc]
;
_journal_coeditor_code BG2452
_journal_issue 6
_journal_name_full 'Acta Crystallographica Section E'
_journal_page_first m751
_journal_paper_doi 10.1107/S1600536812020077
_journal_volume 68
_journal_year 2012
_chemical_formula_iupac '[Zn (C12 H11 N2 O4) Cl]'
_chemical_formula_moiety 'C12 H11 Cl N2 O4 Zn'
_chemical_formula_sum 'C12 H11 Cl N2 O4 Zn'
_chemical_formula_weight 348.05
_chemical_name_systematic
;
Poly[chlorido[\m~4~-2,2'-(2-methyl-1<i>H</i>-benzimidazol-3-ium-
1,3-diyl)diacetato]zinc]
;
_space_group_IT_number 14
_symmetry_cell_setting monoclinic
_symmetry_space_group_name_Hall '-P 2yn'
_symmetry_space_group_name_H-M 'P 1 21/n 1'
_atom_sites_solution_hydrogens geom
_atom_sites_solution_primary direct
_atom_sites_solution_secondary difmap
_audit_creation_method SHELXL-97
_cell_angle_alpha 90.00
_cell_angle_beta 90.540(4)
_cell_angle_gamma 90.00
_cell_formula_units_Z 4
_cell_length_a 7.1285(17)
_cell_length_b 13.301(3)
_cell_length_c 12.804(3)
_cell_measurement_temperature 173(2)
_cell_measurement_theta_max 27.12
_cell_measurement_theta_min 2.21
_cell_volume 1214.0(5)
_computing_cell_refinement 'SAINT (Bruker, 1998)'
_computing_data_collection 'SMART (Bruker, 1998)'
_computing_data_reduction 'SAINT (Bruker, 1998)'
_computing_molecular_graphics 'SHELXTL (Sheldrick, 2008)'
_computing_publication_material 'SHELXTL (Sheldrick, 2008)'
_computing_structure_refinement 'SHELXL97 (Sheldrick, 2008)'
_computing_structure_solution 'SHELXS97 (Sheldrick, 2008)'
_diffrn_ambient_temperature 173(2)
_diffrn_measured_fraction_theta_full 0.985
_diffrn_measured_fraction_theta_max 0.985
_diffrn_measurement_device_type 'Bruker SMART CCD area-detector'
_diffrn_measurement_method '\w scans'
_diffrn_radiation_monochromator graphite
_diffrn_radiation_source 'fine-focus sealed tube'
_diffrn_radiation_type MoK\a
_diffrn_radiation_wavelength 0.71073
_diffrn_reflns_av_R_equivalents 0.0261
_diffrn_reflns_av_sigmaI/netI 0.0328
_diffrn_reflns_limit_h_max 8
_diffrn_reflns_limit_h_min -9
_diffrn_reflns_limit_k_max 17
_diffrn_reflns_limit_k_min -11
_diffrn_reflns_limit_l_max 9
_diffrn_reflns_limit_l_min -16
_diffrn_reflns_number 6072
_diffrn_reflns_theta_full 27.13
_diffrn_reflns_theta_max 27.13
_diffrn_reflns_theta_min 2.21
_exptl_absorpt_coefficient_mu 2.258
_exptl_absorpt_correction_T_max 0.508
_exptl_absorpt_correction_T_min 0.424
_exptl_absorpt_correction_type multi-scan
_exptl_absorpt_process_details '(SADABS; Bruker, 1998)'
_exptl_crystal_colour colorless
_exptl_crystal_density_diffrn 1.904
_exptl_crystal_density_method 'not measured'
_exptl_crystal_description block
_exptl_crystal_F_000 704
_exptl_crystal_size_max 0.48
_exptl_crystal_size_mid 0.32
_exptl_crystal_size_min 0.30
_refine_diff_density_max 0.450
_refine_diff_density_min -0.450
_refine_ls_extinction_method none
_refine_ls_goodness_of_fit_ref 1.070
_refine_ls_hydrogen_treatment constr
_refine_ls_matrix_type full
_refine_ls_number_parameters 181
_refine_ls_number_reflns 2640
_refine_ls_number_restraints 0
_refine_ls_restrained_S_all 1.070
_refine_ls_R_factor_all 0.0308
_refine_ls_R_factor_gt 0.0265
_refine_ls_shift/su_max 0.001
_refine_ls_shift/su_mean 0.000
_refine_ls_structure_factor_coef Fsqd
_refine_ls_weighting_details 'calc w=1/[\s^2^(Fo^2^)+(0.0438P)^2^+0.6356P] where P=(Fo^2^+2Fc^2^)/3'
_refine_ls_weighting_scheme calc
_refine_ls_wR_factor_gt 0.0749
_refine_ls_wR_factor_ref 0.0776
_reflns_number_gt 2327
_reflns_number_total 2640
_reflns_threshold_expression I>2\s(I)
_cod_data_source_file bg2452.cif
_cod_data_source_block I
_cod_original_sg_symbol_H-M 'P 21/n'
_cod_database_code 2234897
_cod_database_fobs_code 2234897

loop_
_symmetry_equiv_pos_as_xyz
'x, y, z'
'-x+1/2, y+1/2, -z+1/2'
'-x, -y, -z'
'x-1/2, -y-1/2, z-1/2'

loop_
_atom_site_type_symbol
_atom_site_label
_atom_site_fract_x
_atom_site_fract_y
_atom_site_fract_z
_atom_site_U_iso_or_equiv
_atom_site_adp_type
_atom_site_calc_flag
_atom_site_refinement_flags
_atom_site_occupancy
_atom_site_symmetry_multiplicity
Zn Zn1 0.13104(3) 0.553340(17) 0.417142(17) 0.01203(10) Uani d . 1 1
Cl Cl1 0.29440(7) 0.65999(4) 0.31470(4) 0.01697(13) Uani d . 1 1
O O1 0.4360(2) 0.84000(11) 0.97522(12) 0.0181(3) Uani d . 1 1
O O2 0.2502(2) 0.91230(12) 1.09352(13) 0.0217(4) Uani d . 1 1
O O3 0.2669(2) 0.56544(13) 0.55787(12) 0.0241(4) Uani d . 1 1
O O4 0.0830(2) 0.49535(12) 0.67900(12) 0.0203(3) Uani d . 1 1
N N1 0.3143(2) 0.58092(13) 0.83280(13) 0.0122(3) Uani d . 1 1
N N2 0.2081(2) 0.67202(13) 0.96116(14) 0.0131(4) Uani d . 1 1
C C1 0.2938(3) 0.51606(15) 0.91696(16) 0.0123(4) Uani d . 1 1
C C2 0.3314(3) 0.41392(16) 0.92770(17) 0.0164(4) Uani d . 1 1
H H2A 0.3829 0.3755 0.8724 0.020 Uiso calc R 1 1
C C3 0.2899(3) 0.37134(16) 1.02313(18) 0.0190(5) Uani d . 1 1
H H3A 0.3135 0.3018 1.0338 0.023 Uiso calc R 1 1
C C4 0.2140(3) 0.42806(17) 1.10429(18) 0.0190(5) Uani d . 1 1
H H4A 0.1854 0.3957 1.1683 0.023 Uiso calc R 1 1
C C5 0.1792(3) 0.53041(16) 1.09412(16) 0.0157(4) Uani d . 1 1
H H5A 0.1280 0.5689 1.1495 0.019 Uiso calc R 1 1
C C6 0.2235(3) 0.57346(15) 0.99858(16) 0.0133(4) Uani d . 1 1
C C7 0.2610(3) 0.67345(15) 0.86146(16) 0.0128(4) Uani d . 1 1
C C8 0.2578(3) 0.75932(16) 0.78819(17) 0.0197(5) Uani d . 1 1
H H8A 0.2142 0.8196 0.8246 0.030 Uiso calc R 1 1
H H8B 0.1726 0.7443 0.7297 0.030 Uiso calc R 1 1
H H8C 0.3844 0.7709 0.7617 0.030 Uiso calc R 1 1
C C9 0.1487(3) 0.75902(15) 1.02331(17) 0.0159(4) Uani d . 1 1
H H9A 0.1187 0.7357 1.0946 0.019 Uiso calc R 1 1
H H9B 0.0321 0.7867 0.9920 0.019 Uiso calc R 1 1
C C10 0.2944(3) 0.84401(15) 1.03157(16) 0.0136(4) Uani d . 1 1
C C11 0.3852(3) 0.55606(16) 0.72945(16) 0.0142(4) Uani d . 1 1
H H11A 0.4637 0.4948 0.7348 0.017 Uiso calc R 1 1
H H11B 0.4662 0.6116 0.7051 0.017 Uiso calc R 1 1
C C12 0.2295(3) 0.53811(15) 0.64823(17) 0.0138(4) Uani d . 1 1

loop_
_atom_site_aniso_label
_atom_site_aniso_U_11
_atom_site_aniso_U_22
_atom_site_aniso_U_33
_atom_site_aniso_U_12
_atom_site_aniso_U_13
_atom_site_aniso_U_23
Zn1 0.01287(15) 0.01381(14) 0.00939(14) -0.00070(8) -0.00114(9) 0.00073(8)
Cl1 0.0203(3) 0.0164(2) 0.0142(2) -0.00402(19) 0.00246(19) -0.00035(18)
O1 0.0171(8) 0.0169(7) 0.0205(8) -0.0037(6) 0.0038(6) -0.0020(6)
O2 0.0251(9) 0.0166(7) 0.0235(8) -0.0044(6) 0.0047(7) -0.0089(7)
O3 0.0191(8) 0.0415(10) 0.0114(8) -0.0005(7) -0.0032(6) 0.0026(7)
O4 0.0199(8) 0.0227(8) 0.0181(8) -0.0067(7) -0.0050(6) -0.0012(6)
N1 0.0123(8) 0.0143(8) 0.0100(8) -0.0009(7) -0.0026(6) -0.0012(7)
N2 0.0136(9) 0.0126(8) 0.0130(8) -0.0012(7) -0.0004(7) -0.0009(7)
C1 0.0113(10) 0.0153(10) 0.0102(9) -0.0027(8) -0.0039(7) -0.0003(8)
C2 0.0161(10) 0.0153(10) 0.0176(10) 0.0004(8) -0.0048(8) -0.0025(8)
C3 0.0172(11) 0.0136(10) 0.0261(12) -0.0031(8) -0.0065(9) 0.0049(9)
C4 0.0170(11) 0.0222(11) 0.0178(11) -0.0050(9) -0.0047(8) 0.0066(9)
C5 0.0153(10) 0.0206(10) 0.0112(10) -0.0045(8) -0.0019(8) -0.0014(8)
C6 0.0117(9) 0.0136(9) 0.0145(10) -0.0035(8) -0.0032(8) -0.0012(8)
C7 0.0110(9) 0.0150(10) 0.0121(9) -0.0027(8) -0.0038(7) -0.0015(8)
C8 0.0264(12) 0.0172(10) 0.0154(10) 0.0003(9) -0.0016(9) 0.0030(9)
C9 0.0154(10) 0.0131(10) 0.0191(10) -0.0007(8) 0.0028(8) -0.0055(8)
C10 0.0152(10) 0.0131(9) 0.0126(9) -0.0012(8) -0.0025(8) -0.0003(8)
C11 0.0134(10) 0.0198(11) 0.0093(9) 0.0010(8) -0.0014(8) -0.0014(8)
C12 0.0142(10) 0.0150(10) 0.0121(9) 0.0045(8) -0.0034(8) -0.0034(8)

loop_
_atom_type_symbol
_atom_type_description
_atom_type_scat_dispersion_real
_atom_type_scat_dispersion_imag
_atom_type_scat_source
C C 0.0033 0.0016 'International Tables Vol C Tables 4.2.6.8 and 6.1.1.4'
H H 0.0000 0.0000 'International Tables Vol C Tables 4.2.6.8 and 6.1.1.4'
N N 0.0061 0.0033 'International Tables Vol C Tables 4.2.6.8 and 6.1.1.4'
O O 0.0106 0.0060 'International Tables Vol C Tables 4.2.6.8 and 6.1.1.4'
Cl Cl 0.1484 0.1585 'International Tables Vol C Tables 4.2.6.8 and 6.1.1.4'
Zn Zn 0.2839 1.4301 'International Tables Vol C Tables 4.2.6.8 and 6.1.1.4'

loop_
_geom_angle_atom_site_label_1
_geom_angle_atom_site_label_2
_geom_angle_atom_site_label_3
_geom_angle_site_symmetry_1
_geom_angle_site_symmetry_3
_geom_angle
O3 Zn1 O4 . 3_566 153.56(7)
O3 Zn1 O2 . 2_546 86.48(7)
O4 Zn1 O2 3_566 2_546 88.65(7)
O3 Zn1 O1 . 4_575 86.86(7)
O4 Zn1 O1 3_566 4_575 86.31(7)
O2 Zn1 O1 2_546 4_575 154.17(6)
O3 Zn1 Cl1 . . 102.68(5)
O4 Zn1 Cl1 3_566 . 103.50(5)
O2 Zn1 Cl1 2_546 . 108.55(5)
O1 Zn1 Cl1 4_575 . 97.25(5)
C10 O1 Zn1 . 4_676 135.18(14)
C10 O2 Zn1 . 2_556 120.91(14)
C12 O3 Zn1 . . 133.86(15)
C12 O4 Zn1 . 3_566 124.71(14)
C7 N1 C1 . . 109.00(17)
C7 N1 C11 . . 123.92(17)
C1 N1 C11 . . 127.07(18)
C7 N2 C6 . . 108.60(17)
C7 N2 C9 . . 126.32(18)
C6 N2 C9 . . 125.06(18)
N1 C1 C2 . . 131.4(2)
N1 C1 C6 . . 106.45(18)
C2 C1 C6 . . 122.14(19)
C3 C2 C1 . . 116.4(2)
C3 C2 H2A . . 121.8
C1 C2 H2A . . 121.8
C2 C3 C4 . . 121.6(2)
C2 C3 H3A . . 119.2
C4 C3 H3A . . 119.2
C5 C4 C3 . . 122.0(2)
C5 C4 H4A . . 119.0
C3 C4 H4A . . 119.0
C6 C5 C4 . . 116.4(2)
C6 C5 H5A . . 121.8
C4 C5 H5A . . 121.8
C5 C6 C1 . . 121.4(2)
C5 C6 N2 . . 132.0(2)
C1 C6 N2 . . 106.52(18)
N2 C7 N1 . . 109.40(18)
N2 C7 C8 . . 127.98(19)
N1 C7 C8 . . 122.58(19)
C7 C8 H8A . . 109.5
C7 C8 H8B . . 109.5
H8A C8 H8B . . 109.5
C7 C8 H8C . . 109.5
H8A C8 H8C . . 109.5
H8B C8 H8C . . 109.5
N2 C9 C10 . . 114.73(17)
N2 C9 H9A . . 108.6
C10 C9 H9A . . 108.6
N2 C9 H9B . . 108.6
C10 C9 H9B . . 108.6
H9A C9 H9B . . 107.6
O1 C10 O2 . . 127.5(2)
O1 C10 C9 . . 118.58(18)
O2 C10 C9 . . 113.85(18)
N1 C11 C12 . . 113.33(17)
N1 C11 H11A . . 108.9
C12 C11 H11A . . 108.9
N1 C11 H11B . . 108.9
C12 C11 H11B . . 108.9
H11A C11 H11B . . 107.7
O3 C12 O4 . . 127.6(2)
O3 C12 C11 . . 115.17(19)
O4 C12 C11 . . 117.18(19)

loop_
_geom_bond_atom_site_label_1
_geom_bond_atom_site_label_2
_geom_bond_site_symmetry_2
_geom_bond_distance
Zn1 O3 . 2.0440(17)
Zn1 O4 3_566 2.0559(16)
Zn1 O2 2_546 2.0632(16)
Zn1 O1 4_575 2.1256(15)
Zn1 Cl1 . 2.2622(6)
O1 C10 . 1.247(3)
O2 C10 . 1.248(3)
O3 C12 . 1.244(3)
O4 C12 . 1.256(3)
N1 C7 . 1.340(3)
N1 C1 . 1.389(3)
N1 C11 . 1.459(3)
N2 C7 . 1.335(3)
N2 C6 . 1.400(3)
N2 C9 . 1.469(3)
C1 C2 . 1.391(3)
C1 C6 . 1.392(3)
C2 C3 . 1.381(3)
C2 H2A . 0.9500
C3 C4 . 1.397(3)
C3 H3A . 0.9500
C4 C5 . 1.390(3)
C4 H4A . 0.9500
C5 C6 . 1.390(3)
C5 H5A . 0.9500
C7 C8 . 1.478(3)
C8 H8A . 0.9800
C8 H8B . 0.9800
C8 H8C . 0.9800
C9 C10 . 1.538(3)
C9 H9A . 0.9900
C9 H9B . 0.9900
C11 C12 . 1.532(3)
C11 H11A . 0.9900
C11 H11B . 0.9900
